data_1569869
loop_
_publ_author_name
'Dayaratne, W Lakna N'
'Torres-Cadena, Ra&#xfa;l'
'Schmitt, Bennett P.'
'Westrick, Emma M.'
'Jaffe, Adam'

_publ_section_title
;
 Hybrid bronzes: mixed-valence organic-inorganic metal oxides as a tunable
 material platform.
;
_journal_issue 39
_journal_name_full 'Chemical science'
_journal_page_first 10756
_journal_page_last 10767
_journal_paper_doi 10.1039/d3sc03828a
_journal_volume 14
_journal_year 2023
_chemical_formula_moiety 'C2 H2 Mo N O3'
_chemical_formula_sum 'C2 H2 Mo N O3'
_chemical_formula_weight 183.99
_space_group_crystal_system tetragonal
_space_group_IT_number 139
_space_group_name_Hall '-I 4 2'
_space_group_name_H-M_alt 'I 4/m m m'
_atom_sites_solution_hydrogens geom
_atom_sites_solution_primary dual
_atom_sites_solution_secondary difmap
_audit_creation_date 2023-07-15
_audit_creation_method
;FinalCif V123 by Daniel Kratzert, Freiburg 2023, 
https://dkratzert.de/finalcif.html
;
_audit_update_record
;
2023-07-18 deposited with the CCDC.	2023-09-13 downloaded from the CCDC.
;
_cell_angle_alpha 90
_cell_angle_beta 90
_cell_angle_gamma 90
_cell_formula_units_Z 4
_cell_length_a 5.2479(7)
_cell_length_b 5.2479(7)
_cell_length_c 14.143(3)
_cell_measurement_reflns_used 2620
_cell_measurement_temperature 120.00
_cell_measurement_theta_max 28.236
_cell_measurement_theta_min 2.881
_cell_volume 389.50(11)
_computing_cell_refinement 'Bruker SAINT (Bruker, 2021)'
_computing_data_collection 'Bruker APEX-4 (Bruker, 2021)'
_computing_data_reduction 'Bruker SAINT (Bruker, 2021)'
_computing_molecular_graphics 'Mercury (Macrae et al., 2020)'
_computing_publication_material 'FinalCIF (Kratzert, 2023)/CIFTAB (Sheldrick, 2008)'
_computing_structure_refinement 'SHELXL-2019/2 (Sheldrick, 2015b)'
_computing_structure_solution 'SHELXT-2018/2 (Sheldrick, 2015a)'
_diffrn_ambient_temperature 120.0
_diffrn_detector 'CCD Area Detector'
_diffrn_detector_area_resol_mean 8.33
_diffrn_detector_type 'Bruker APEX-II'
_diffrn_measured_fraction_theta_full 0.985
_diffrn_measured_fraction_theta_max 0.989
_diffrn_measurement_device 'three-circle diffractometer'
_diffrn_measurement_device_type 'Bruker D8'
_diffrn_measurement_method 'combination of \w and \f-scans'
_diffrn_radiation_monochromator 'Bruker TRIUMPH curved-graphite'
_diffrn_radiation_source 'fine-focus sealed tube'
_diffrn_radiation_type MoK\a
_diffrn_radiation_wavelength 0.71073
_diffrn_reflns_av_R_equivalents 0.0135
_diffrn_reflns_av_unetI/netI 0.0058
_diffrn_reflns_Laue_measured_fraction_full 0.985
_diffrn_reflns_Laue_measured_fraction_max 0.989
_diffrn_reflns_limit_h_max 6
_diffrn_reflns_limit_h_min -6
_diffrn_reflns_limit_k_max 6
_diffrn_reflns_limit_k_min -6
_diffrn_reflns_limit_l_max 18
_diffrn_reflns_limit_l_min -18
_diffrn_reflns_number 2961
_diffrn_reflns_point_group_measured_fraction_full 0.985
_diffrn_reflns_point_group_measured_fraction_max 0.989
_diffrn_reflns_theta_full 25.242
_diffrn_reflns_theta_max 28.236
_diffrn_reflns_theta_min 2.881
_diffrn_source_current 35.0
_diffrn_source_power 1.75
_diffrn_source_voltage 50.0
_diffrn_standards_number 0
_exptl_absorpt_coefficient_mu 3.226
_exptl_absorpt_correction_T_max 0.8372
_exptl_absorpt_correction_T_min 0.7985
_exptl_absorpt_correction_type multi-scan
_exptl_absorpt_process_details
;
SADABS-2016/2 (Bruker,2016/2) was used for absorption correction.
wR2(int) was 0.0300 before and 0.0207 after correction.
The Ratio of minimum to maximum transmission is 0.9538.
The \l/2 correction factor is Not present.
;
_exptl_crystal_colour 'dark black'
_exptl_crystal_colour_modifier dark
_exptl_crystal_colour_primary black
_exptl_crystal_density_diffrn 3.138
_exptl_crystal_description block
_exptl_crystal_F_000 348
_exptl_crystal_recrystallization_method 'Hydrothermal reaction at 170C for 3 days'
_exptl_crystal_size_max 0.107
_exptl_crystal_size_mid 0.09
_exptl_crystal_size_min 0.059
_refine_diff_density_max 0.595
_refine_diff_density_min -1.619
_refine_diff_density_rms 0.172
_refine_ls_extinction_method none
_refine_ls_goodness_of_fit_ref 1.390
_refine_ls_hydrogen_treatment constr
_refine_ls_matrix_type full
_refine_ls_number_parameters 21
_refine_ls_number_reflns 173
_refine_ls_number_restraints 0
_refine_ls_restrained_S_all 1.390
_refine_ls_R_factor_all 0.0185
_refine_ls_R_factor_gt 0.0181
_refine_ls_shift/su_max 0.000
_refine_ls_shift/su_mean 0.000
_refine_ls_structure_factor_coef Fsqd
_refine_ls_weighting_details 'w=1/[\s^2^(Fo^2^)+(0.0264P)^2^+2.3084P] where P=(Fo^2^+2Fc^2^)/3'
_refine_ls_weighting_scheme calc
_refine_ls_wR_factor_gt 0.0556
_refine_ls_wR_factor_ref 0.0559
_reflns_Friedel_coverage 0.000
_reflns_number_gt 171
_reflns_number_total 173
_reflns_threshold_expression 'I > 2\s(I)'
_cod_data_source_file d3sc03828a2.cif
_cod_data_source_block aj1-pyz0p5HxMoO3
_cod_depositor_comments 'Adding full bibliography for 1569868--1569870.cif.'
_cod_original_cell_volume 389.50(13)
_cod_database_code 1569869
_olex2_refinement_description
;
1. Fixed Uiso
 At 1.2 times of:
  All C(H) groups
2. Others
 Fixed Sof: O1(0.25) C1(0.25) H1(0.25)
3.a Aromatic/amide H refined with riding coordinates:
 C1(H1)
;
_olex2_submission_special_instructions 'No special instructions were received'
_shelx_shelxl_version_number 2014/7
_shelx_space_group_comment
;
The symmetry employed for this shelxl refinement is uniquely defined
by the following loop, which should always be used as a source of
symmetry information in preference to the above space-group names.
They are only intended as comments.
;
_shelx_estimated_absorpt_t_min 0.724
_shelx_estimated_absorpt_t_max 0.832

loop_
_space_group_symop_operation_xyz
'x, y, z'
'-x, -y, z'
'-y, x, z'
'y, -x, z'
'-x, y, -z'
'x, -y, -z'
'y, x, -z'
'-y, -x, -z'
'x+1/2, y+1/2, z+1/2'
'-x+1/2, -y+1/2, z+1/2'
'-y+1/2, x+1/2, z+1/2'
'y+1/2, -x+1/2, z+1/2'
'-x+1/2, y+1/2, -z+1/2'
'x+1/2, -y+1/2, -z+1/2'
'y+1/2, x+1/2, -z+1/2'
'-y+1/2, -x+1/2, -z+1/2'
'-x, -y, -z'
'x, y, -z'
'y, -x, -z'
'-y, x, -z'
'x, -y, z'
'-x, y, z'
'-y, -x, z'
'y, x, z'
'-x+1/2, -y+1/2, -z+1/2'
'x+1/2, y+1/2, -z+1/2'
'y+1/2, -x+1/2, -z+1/2'
'-y+1/2, x+1/2, -z+1/2'
'x+1/2, -y+1/2, z+1/2'
'-x+1/2, y+1/2, z+1/2'
'-y+1/2, -x+1/2, z+1/2'
'y+1/2, x+1/2, z+1/2'

loop_
_atom_site_label
_atom_site_type_symbol
_atom_site_fract_x
_atom_site_fract_y
_atom_site_fract_z
_atom_site_U_iso_or_equiv
_atom_site_adp_type
_atom_site_occupancy
_atom_site_site_symmetry_order
_atom_site_calc_flag
_atom_site_refinement_flags_posn
_atom_site_refinement_flags_adp
_atom_site_refinement_flags_occupancy
_atom_site_disorder_assembly
_atom_site_disorder_group
Mo1 Mo 0.5000 0.5000 0.22688(4) 0.0085(2) Uani 1 8 d S T P . .
O2 O 0.5000 0.5000 0.1079(4) 0.0080(10) Uani 1 8 d S T P . .
N1 N 0.5000 0.5000 0.4014(4) 0.0104(13) Uani 1 8 d S T P . .
O1 O 0.6998(6) 0.8002(6) 0.2500 0.0089(11) Uani 0.5 2 d S T P . .
C1 C 0.2813(13) 0.5000 0.4508(4) 0.0080(13) Uani 0.5 2 d S T P . .
H1 H 0.1235 0.5000 0.4179 0.010 Uiso 0.5 2 calc R U P . .

loop_
_atom_site_aniso_label
_atom_site_aniso_U_11
_atom_site_aniso_U_22
_atom_site_aniso_U_33
_atom_site_aniso_U_23
_atom_site_aniso_U_13
_atom_site_aniso_U_12
Mo1 0.0109(3) 0.0109(3) 0.0038(3) 0.000 0.000 0.000
O2 0.0071(15) 0.0071(15) 0.010(2) 0.000 0.000 0.000
N1 0.0131(19) 0.0131(19) 0.005(3) 0.000 0.000 0.000
O1 0.0090(17) 0.0090(17) 0.0088(16) -0.0007(15) -0.0007(15) 0.0005(19)
C1 0.009(4) 0.008(3) 0.007(3) 0.000 -0.001(2) 0.000

loop_
_atom_type_symbol
_atom_type_description
_atom_type_scat_dispersion_real
_atom_type_scat_dispersion_imag
_atom_type_scat_source
C C 0.0033 0.0016 'International Tables Vol C Tables 4.2.6.8 and 6.1.1.4'
H H 0.0000 0.0000 'International Tables Vol C Tables 4.2.6.8 and 6.1.1.4'
Mo Mo -1.6832 0.6857 'International Tables Vol C Tables 4.2.6.8 and 6.1.1.4'
N N 0.0061 0.0033 'International Tables Vol C Tables 4.2.6.8 and 6.1.1.4'
O O 0.0106 0.0060 'International Tables Vol C Tables 4.2.6.8 and 6.1.1.4'

loop_
_exptl_crystal_face_index_h
_exptl_crystal_face_index_k
_exptl_crystal_face_index_l
_exptl_crystal_face_perp_dist
-1.00 -1.00 -1.00 0.0210
-1.00 0.00 1.00 0.0110
0.00 -1.00 1.00 0.0080
0.00 1.00 -1.00 0.0420
1.00 1.00 1.00 0.0280
1.00 0.00 -1.00 0.0480

loop_
_geom_angle_atom_site_label_1
_geom_angle_atom_site_label_2
_geom_angle_atom_site_label_3
_geom_angle
_geom_angle_site_symmetry_1
_geom_angle_site_symmetry_3
_geom_angle_publ_flag
O2 Mo1 N1 180.0 . . ?
O2 Mo1 O1 99.801(16) . 28_645 ?
O2 Mo1 O1 99.801(16) . . ?
O2 Mo1 O1 99.801(16) . 4_565 ?
O2 Mo1 O1 99.801(16) . 3_655 ?
O2 Mo1 O1 99.801(16) . 2_665 ?
O2 Mo1 O1 99.801(16) . 27_465 ?
O2 Mo1 O1 99.801(16) . 26_445 ?
O2 Mo1 O1 99.801(16) . 24 ?
O1 Mo1 N1 80.199(16) 26_445 . ?
O1 Mo1 N1 80.199(16) . . ?
O1 Mo1 N1 80.199(16) 4_565 . ?
O1 Mo1 N1 80.199(16) 3_655 . ?
O1 Mo1 N1 80.199(16) 24 . ?
O1 Mo1 N1 80.199(16) 2_665 . ?
O1 Mo1 N1 80.199(16) 28_645 . ?
O1 Mo1 N1 80.199(16) 27_465 . ?
O1 Mo1 O1 110.3(3) 26_445 4_565 ?
O1 Mo1 O1 150.1(2) 28_645 3_655 ?
O1 Mo1 O1 66.2(3) 26_445 3_655 ?
O1 Mo1 O1 66.2(3) 24 4_565 ?
O1 Mo1 O1 22.4(3) 2_665 26_445 ?
O1 Mo1 O1 110.3(3) 2_665 27_465 ?
O1 Mo1 O1 110.3(3) 24 3_655 ?
O1 Mo1 O1 150.1(2) 4_565 27_465 ?
O1 Mo1 O1 160.40(3) 26_445 24 ?
O1 Mo1 O1 88.339(5) 2_665 4_565 ?
O1 Mo1 O1 66.2(3) 2_665 28_645 ?
O1 Mo1 O1 88.339(5) 24 27_465 ?
O1 Mo1 O1 88.339(5) 26_445 28_645 ?
O1 Mo1 O1 160.40(3) 2_665 . ?
O1 Mo1 O1 110.3(3) . 28_645 ?
O1 Mo1 O1 150.1(2) 2_665 24 ?
O1 Mo1 O1 150.1(2) 26_445 . ?
O1 Mo1 O1 22.4(3) 4_565 28_645 ?
O1 Mo1 O1 88.339(6) 26_445 27_465 ?
O1 Mo1 O1 160.40(3) 27_465 28_645 ?
O1 Mo1 O1 160.40(3) 4_565 3_655 ?
O1 Mo1 O1 22.4(3) . 24 ?
O1 Mo1 O1 88.339(5) 2_665 3_655 ?
O1 Mo1 O1 88.339(5) . 3_655 ?
O1 Mo1 O1 66.2(3) . 27_465 ?
O1 Mo1 O1 22.4(3) 27_465 3_655 ?
O1 Mo1 O1 88.339(5) . 4_565 ?
O1 Mo1 O1 88.339(6) 24 28_645 ?
C1 N1 Mo1 121.3(4) 24 . ?
C1 N1 Mo1 121.3(4) 4_565 . ?
C1 N1 Mo1 121.3(4) 3_655 . ?
C1 N1 Mo1 121.3(4) 2_665 . ?
C1 N1 Mo1 121.3(4) . . ?
C1 N1 Mo1 121.3(4) 23_665 . ?
C1 N1 C1 0.0(4) 4_565 23_665 ?
C1 N1 C1 74.3(3) 23_665 2_665 ?
C1 N1 C1 74.3(3) . 3_655 ?
C1 N1 C1 117.4(7) 23_665 3_655 ?
C1 N1 C1 74.3(3) 4_565 . ?
C1 N1 C1 0.0(5) 24 3_655 ?
C1 N1 C1 74.3(3) 4_565 2_665 ?
C1 N1 C1 117.4(7) 4_565 3_655 ?
C1 N1 C1 74.3(3) 23_665 . ?
C1 N1 C1 117.4(7) 4_565 24 ?
C1 N1 C1 74.3(3) 24 . ?
C1 N1 C1 117.4(7) . 2_665 ?
C1 N1 C1 74.3(3) 24 2_665 ?
C1 N1 C1 117.4(7) 23_665 24 ?
C1 N1 C1 74.3(3) 3_655 2_665 ?
Mo1 O1 Mo1 157.6(3) 25_665 . ?
N1 C1 C1 121.3(4) . 18_556 ?
N1 C1 H1 119.3 . . ?
C1 C1 H1 119.3 18_556 . ?

loop_
_geom_bond_atom_site_label_1
_geom_bond_atom_site_label_2
_geom_bond_distance
_geom_bond_site_symmetry_2
_geom_bond_publ_flag
Mo1 O2 1.682(5) . ?
Mo1 N1 2.469(6) . ?
Mo1 O1 1.9205(9) 24 ?
Mo1 O1 1.9205(9) 3_655 ?
Mo1 O1 1.9205(9) 26_445 ?
Mo1 O1 1.9205(9) 27_465 ?
Mo1 O1 1.9205(9) . ?
Mo1 O1 1.9205(9) 2_665 ?
Mo1 O1 1.9205(9) 4_565 ?
Mo1 O1 1.9205(9) 28_645 ?
N1 C1 1.343(7) 4_565 ?
N1 C1 1.343(7) . ?
N1 C1 1.343(7) 23_665 ?
N1 C1 1.343(7) 2_665 ?
N1 C1 1.343(7) 3_655 ?
N1 C1 1.343(7) 24 ?
O1 Mo1 1.9205(9) 25_665 ?
C1 C1 1.392(12) 18_556 ?
C1 H1 0.9500 . ?

loop_
_geom_torsion_atom_site_label_1
_geom_torsion_atom_site_label_2
_geom_torsion_atom_site_label_3
_geom_torsion_atom_site_label_4
_geom_torsion
_geom_torsion_site_symmetry_1
_geom_torsion_site_symmetry_2
_geom_torsion_site_symmetry_3
_geom_torsion_site_symmetry_4
_geom_torsion_publ_flag
Mo1 N1 C1 C1 180.000(2) . . . 18_556 ?
C1 N1 C1 C1 -62.5(2) 23_665 . . 18_556 ?
C1 N1 C1 C1 0.000(1) 2_665 . . 18_556 ?
C1 N1 C1 C1 -62.5(2) 4_565 . . 18_556 ?
C1 N1 C1 C1 62.5(2) 24 . . 18_556 ?
C1 N1 C1 C1 62.5(2) 3_655 . . 18_556 ?
